data_4134748
loop_
_publ_author_name
'Gu, Nina X.'
'Oyala, Paul H.'
'Peters, Jonas C.'

_publ_section_title
;
 H<sub>2</sub> Evolution from a Thiolate-Bound Ni(III) Hydride.
;
_journal_issue 17
_journal_name_full 'Journal of the American Chemical Society'
_journal_page_first 7827
_journal_page_last 7835
_journal_paper_doi 10.1021/jacs.0c00712
_journal_volume 142
_journal_year 2020
_chemical_formula_moiety 'C41 H57 Li Ni O P2 S Si'
_chemical_formula_sum 'C41 H57 Li Ni O P2 S Si'
_chemical_formula_weight 753.60
_space_group_crystal_system monoclinic
_space_group_IT_number 14
_space_group_name_Hall '-P 2ybc'
_space_group_name_H-M_alt 'P 1 21/c 1'
_atom_sites_solution_hydrogens geom
_atom_sites_solution_primary dual
_audit_creation_date 2019-06-25
_audit_creation_method
;
Olex2 1.2
(compiled 2018.05.29 svn.r3508 for OlexSys, GUI svn.r5506)
;
_cell_angle_alpha 90
_cell_angle_beta 103.426(2)
_cell_angle_gamma 90
_cell_formula_units_Z 4
_cell_length_a 11.6307(6)
_cell_length_b 24.5754(12)
_cell_length_c 17.3135(7)
_cell_measurement_reflns_used 9889
_cell_measurement_temperature 100(2)
_cell_measurement_theta_max 36.26
_cell_measurement_theta_min 2.448
_cell_volume 4813.5(4)
_computing_cell_refinement 'SAINT V8.38A (?, 2016)'
_computing_data_reduction 'SAINT V8.38A (?, 2016)'
_computing_molecular_graphics 'Olex2 (Dolomanov et al., 2009)'
_computing_publication_material 'Olex2 (Dolomanov et al., 2009)'
_computing_structure_refinement 'XL (Sheldrick, 2008)'
_computing_structure_solution 'XT (Sheldrick, 2015)'
_diffrn_ambient_temperature 100.02
_diffrn_measured_fraction_theta_full 0.999
_diffrn_measured_fraction_theta_max 1.000
_diffrn_measurement_device_type 'Bruker APEX-II CCD'
_diffrn_measurement_method '\f and \w scans'
_diffrn_radiation_type MoK\a
_diffrn_radiation_wavelength 0.71073
_diffrn_reflns_av_R_equivalents 0.0816
_diffrn_reflns_av_unetI/netI 0.0557
_diffrn_reflns_Laue_measured_fraction_full 0.999
_diffrn_reflns_Laue_measured_fraction_max 1.000
_diffrn_reflns_limit_h_max 16
_diffrn_reflns_limit_h_min -16
_diffrn_reflns_limit_k_max 35
_diffrn_reflns_limit_k_min -35
_diffrn_reflns_limit_l_max 24
_diffrn_reflns_limit_l_min -24
_diffrn_reflns_number 124005
_diffrn_reflns_point_group_measured_fraction_full 0.999
_diffrn_reflns_point_group_measured_fraction_max 1.000
_diffrn_reflns_theta_full 25.242
_diffrn_reflns_theta_max 30.508
_diffrn_reflns_theta_min 2.419
_diffrn_standards_number 0
_exptl_absorpt_coefficient_mu 0.563
_exptl_absorpt_correction_T_max 0.7461
_exptl_absorpt_correction_T_min 0.7067
_exptl_absorpt_correction_type multi-scan
_exptl_absorpt_process_details
'SADABS-2016/2 (Bruker,2016/2) was used for absorption correction. wR2(int) was 0.0919 before and 0.0568 after correction. The Ratio of minimum to maximum transmission is 0.9472. The \l/2 correction factor is Not present.'
_exptl_crystal_colour green
_exptl_crystal_colour_primary green
_exptl_crystal_density_diffrn 1.040
_exptl_crystal_description needle
_exptl_crystal_F_000 1608
_exptl_crystal_size_max 0.44
_exptl_crystal_size_mid 0.11
_exptl_crystal_size_min 0.07
_refine_diff_density_max 1.007
_refine_diff_density_min -0.772
_refine_diff_density_rms 0.080
_refine_ls_extinction_method none
_refine_ls_goodness_of_fit_ref 1.059
_refine_ls_hydrogen_treatment constr
_refine_ls_matrix_type full
_refine_ls_number_parameters 473
_refine_ls_number_reflns 14687
_refine_ls_number_restraints 0
_refine_ls_restrained_S_all 1.059
_refine_ls_R_factor_all 0.0927
_refine_ls_R_factor_gt 0.0665
_refine_ls_shift/su_max 0.001
_refine_ls_shift/su_mean 0.000
_refine_ls_structure_factor_coef Fsqd
_refine_ls_weighting_details 'w=1/[\s^2^(Fo^2^)+(0.0725P)^2^+2.6734P] where P=(Fo^2^+2Fc^2^)/3'
_refine_ls_weighting_scheme calc
_refine_ls_wR_factor_gt 0.1457
_refine_ls_wR_factor_ref 0.1564
_reflns_Friedel_coverage 0.000
_reflns_number_gt 10477
_reflns_number_total 14687
_reflns_threshold_expression 'I > 2\s(I)'
_cod_data_source_file ja0c00712_si_002.cif
_cod_data_source_block compound8
_cod_depositor_comments 'Adding full bibliography for 4134744--4134749.cif.'
_cod_database_code 4134748
_shelx_shelxl_version_number 2014/7
_shelx_space_group_comment
;
The symmetry employed for this shelxl refinement is uniquely defined
by the following loop, which should always be used as a source of
symmetry information in preference to the above space-group names.
They are only intended as comments.
;
_shelx_estimated_absorpt_t_max 0.962
_shelx_estimated_absorpt_t_min 0.790
_olex2_refinement_description
;
1. Fixed Uiso
 At 1.2 times of:
  All C(H) groups, All C(H,H) groups, All C(H,H,H,H) groups
 At 1.5 times of:
  All C(H,H,H) groups
2. Rigid bond restraints
 C40
 with sigma for 1-2 distances of 0.01 and sigma for 1-3 distances of 0.01
 C39
 with sigma for 1-2 distances of 0.01 and sigma for 1-3 distances of 0.01
3. Uiso/Uaniso restraints and constraints
C40: within 1.7A with sigma of 0.04 and sigma for terminal atoms of 0.08
C39: within 1.7A with sigma of 0.04 and sigma for terminal atoms of 0.08
4. Others
 Sof(C37)=Sof(H37A)=Sof(H37B)=Sof(H37C)=Sof(O1)=Sof(C38)=Sof(H38A)=Sof(H38B)=
 Sof(H39C)=Sof(H39D)=1-FVAR(1)
 Sof(O2)=Sof(C42)=Sof(H42A)=Sof(H42B)=Sof(C41)=Sof(H41A)=Sof(H41B)=Sof(H41C)=
 Sof(H39A)=Sof(H39B)=FVAR(1)
5.a Ternary CH refined with riding coordinates:
 C35(H35), C23(H23), C32(H32), C20(H20)
5.b Secondary CH2 refined with riding coordinates:
 C42(H42A,H42B), C38(H38A,H38B), C39(H39A,H39B), C39(H39C,H39D)
5.c Aromatic/amide H refined with riding coordinates:
 C14(H14), C1(H1), C12(H12), C17(H17), C11(H11), C10(H10), C16(H16), C15(H15),
 C29(H29), C2(H2), C28(H28), C5(H5), C27(H27), C26(H26), C3(H3), C4(H4)
5.d Idealised Me refined as rotating group:
 C00B(H00A,H00B,H00C), C24(H24A,H24B,H24C), C36(H36A,H36B,H36C), C34(H34A,H34B,
 H34C), C31(H31A,H31B,H31C), C21(H21A,H21B,H21C), C19(H19A,H19B,H19C), C33(H33A,
 H33B,H33C), C22(H22A,H22B,H22C), C40(H40A,H40B,H40C), C41(H41A,H41B,H41C),
 C37(H37A,H37B,H37C)
;
_olex2_submission_special_instructions 'No special instructions were received'

loop_
_space_group_symop_operation_xyz
'x, y, z'
'-x, y+1/2, -z+1/2'
'-x, -y, -z'
'x, -y-1/2, z-1/2'

loop_
_atom_site_label
_atom_site_type_symbol
_atom_site_fract_x
_atom_site_fract_y
_atom_site_fract_z
_atom_site_U_iso_or_equiv
_atom_site_adp_type
_atom_site_occupancy
_atom_site_site_symmetry_order
_atom_site_calc_flag
_atom_site_refinement_flags_posn
_atom_site_refinement_flags_adp
_atom_site_refinement_flags_occupancy
_atom_site_disorder_assembly
_atom_site_disorder_group
Ni1 Ni 0.58750(3) 0.64147(2) 0.28129(2) 0.02272(9) Uani 1 1 d . . . . .
S1 S 0.48214(5) 0.72503(3) 0.26971(3) 0.02492(13) Uani 1 1 d . . . . .
P1 P 0.74168(5) 0.66044(3) 0.22909(4) 0.02620(15) Uani 1 1 d . . . . .
P2 P 0.50834(6) 0.56299(3) 0.29286(4) 0.02620(14) Uani 1 1 d . . . . .
Si1 Si 0.48691(6) 0.63582(3) 0.15653(4) 0.02702(16) Uani 1 1 d . . . . .
O2 O 0.4547(5) 0.6906(2) 0.4947(3) 0.0272(9) Uani 0.734(10) 1 d . . P A 1
C7 C 0.2496(2) 0.75236(12) 0.19060(14) 0.0276(5) Uani 1 1 d . . . . .
C18 C 0.5765(2) 0.66339(11) 0.08734(14) 0.0275(5) Uani 1 1 d . . . . .
C13 C 0.6944(2) 0.67696(12) 0.12288(15) 0.0292(5) Uani 1 1 d . . . . .
C6 C 0.2419(2) 0.79688(11) 0.24737(14) 0.0279(5) Uani 1 1 d . . . . .
C00B C 0.6681(2) 0.65024(11) 0.39994(14) 0.0282(5) Uani 1 1 d . . . . .
H00A H 0.6771 0.6890 0.4131 0.042 Uiso 1 1 calc GR . . . .
H00B H 0.7461 0.6329 0.4109 0.042 Uiso 1 1 calc GR . . . .
H00C H 0.6194 0.6329 0.4322 0.042 Uiso 1 1 calc GR . . . .
C8 C 0.3491(2) 0.71883(11) 0.19518(13) 0.0256(5) Uani 1 1 d . . . . .
C9 C 0.3463(2) 0.67695(12) 0.13962(14) 0.0297(6) Uani 1 1 d . . . . .
C14 C 0.7680(3) 0.69868(12) 0.07672(16) 0.0349(6) Uani 1 1 d . . . . .
H14 H 0.8472 0.7084 0.1009 0.042 Uiso 1 1 calc R . . . .
C1 C 0.3297(2) 0.83606(12) 0.27069(16) 0.0311(6) Uani 1 1 d . . . . .
H1 H 0.3990 0.8344 0.2507 0.037 Uiso 1 1 calc R . . . .
C30 C 0.4440(2) 0.56309(12) 0.13053(16) 0.0321(6) Uani 1 1 d . . . . .
C12 C 0.1488(2) 0.74230(13) 0.12963(16) 0.0353(6) Uani 1 1 d . . . . .
H12 H 0.0809 0.7645 0.1258 0.042 Uiso 1 1 calc R . . . .
C35 C 0.3748(2) 0.56361(11) 0.33636(16) 0.0301(5) Uani 1 1 d . . . . .
H35 H 0.3998 0.5801 0.3905 0.036 Uiso 1 1 calc R . . . .
C17 C 0.5353(2) 0.67194(11) 0.00586(15) 0.0313(6) Uani 1 1 d . . . . .
H17 H 0.4555 0.6635 -0.0187 0.038 Uiso 1 1 calc R . . . .
C24 C 0.7845(2) 0.55948(13) 0.16922(17) 0.0384(7) Uani 1 1 d . . . . .
H24A H 0.7046 0.5539 0.1771 0.058 Uiso 1 1 calc GR . . . .
H24B H 0.8290 0.5254 0.1795 0.058 Uiso 1 1 calc GR . . . .
H24C H 0.7798 0.5711 0.1144 0.058 Uiso 1 1 calc GR . . . .
C11 C 0.1458(2) 0.70112(14) 0.07521(16) 0.0398(7) Uani 1 1 d . . . . .
H11 H 0.0767 0.6952 0.0345 0.048 Uiso 1 1 calc R . . . .
C36 C 0.2795(2) 0.60080(14) 0.28744(18) 0.0385(7) Uani 1 1 d . . . . .
H36A H 0.3129 0.6370 0.2835 0.058 Uiso 1 1 calc GR . . . .
H36B H 0.2134 0.6037 0.3134 0.058 Uiso 1 1 calc GR . . . .
H36C H 0.2513 0.5855 0.2341 0.058 Uiso 1 1 calc GR . . . .
C23 C 0.8470(2) 0.60322(13) 0.22638(16) 0.0331(6) Uani 1 1 d . . . . .
H23 H 0.8661 0.5866 0.2806 0.040 Uiso 1 1 calc R . . . .
C10 C 0.2436(2) 0.66850(14) 0.08017(15) 0.0373(7) Uani 1 1 d . . . . .
H10 H 0.2413 0.6400 0.0428 0.045 Uiso 1 1 calc R . . . .
C16 C 0.6085(3) 0.69248(12) -0.03977(16) 0.0353(6) Uani 1 1 d . . . . .
H16 H 0.5793 0.6974 -0.0953 0.042 Uiso 1 1 calc R . . . .
C34 C 0.3201(3) 0.50845(14) 0.3463(2) 0.0443(7) Uani 1 1 d . . . . .
H34A H 0.2911 0.4916 0.2941 0.066 Uiso 1 1 calc GR . . . .
H34B H 0.2541 0.5134 0.3720 0.066 Uiso 1 1 calc GR . . . .
H34C H 0.3798 0.4849 0.3793 0.066 Uiso 1 1 calc GR . . . .
C31 C 0.6250(3) 0.51698(13) 0.44230(17) 0.0393(7) Uani 1 1 d . . . . .
H31A H 0.6863 0.5451 0.4557 0.059 Uiso 1 1 calc GR . . . .
H31B H 0.6540 0.4831 0.4700 0.059 Uiso 1 1 calc GR . . . .
H31C H 0.5540 0.5291 0.4587 0.059 Uiso 1 1 calc GR . . . .
C25 C 0.4535(2) 0.52858(12) 0.19683(17) 0.0326(6) Uani 1 1 d . . . . .
C32 C 0.5950(2) 0.50712(11) 0.35262(17) 0.0332(6) Uani 1 1 d . . . . .
H32 H 0.5440 0.4739 0.3430 0.040 Uiso 1 1 calc R . . . .
C15 C 0.7245(3) 0.70579(13) -0.00415(17) 0.0382(7) Uani 1 1 d . . . . .
H15 H 0.7746 0.7199 -0.0355 0.046 Uiso 1 1 calc R . . . .
C29 C 0.4045(2) 0.54050(15) 0.05407(17) 0.0411(7) Uani 1 1 d . . . . .
H29 H 0.3974 0.5631 0.0086 0.049 Uiso 1 1 calc R . . . .
C2 C 0.3173(3) 0.87749(12) 0.32279(17) 0.0343(6) Uani 1 1 d . . . . .
H2 H 0.3779 0.9040 0.3376 0.041 Uiso 1 1 calc R . . . .
C20 C 0.8426(2) 0.71783(13) 0.26822(16) 0.0359(6) Uani 1 1 d . . . . .
H20 H 0.8991 0.7217 0.2329 0.043 Uiso 1 1 calc R . . . .
C28 C 0.3763(3) 0.48614(16) 0.0445(2) 0.0511(9) Uani 1 1 d . . . . .
H28 H 0.3496 0.4716 -0.0074 0.061 Uiso 1 1 calc R . . . .
C21 C 0.7751(3) 0.77143(14) 0.2649(2) 0.0465(8) Uani 1 1 d . . . . .
H21A H 0.7333 0.7789 0.2099 0.070 Uiso 1 1 calc GR . . . .
H21B H 0.8308 0.8010 0.2844 0.070 Uiso 1 1 calc GR . . . .
H21C H 0.7178 0.7687 0.2982 0.070 Uiso 1 1 calc GR . . . .
C19 C 0.9157(3) 0.70727(15) 0.35222(17) 0.0453(8) Uani 1 1 d . . . . .
H19A H 0.8632 0.7058 0.3890 0.068 Uiso 1 1 calc GR . . . .
H19B H 0.9731 0.7367 0.3680 0.068 Uiso 1 1 calc GR . . . .
H19C H 0.9575 0.6726 0.3535 0.068 Uiso 1 1 calc GR . . . .
C5 C 0.1420(3) 0.80153(14) 0.27813(19) 0.0431(7) Uani 1 1 d . . . . .
H5 H 0.0802 0.7757 0.2628 0.052 Uiso 1 1 calc R . . . .
C27 C 0.3865(3) 0.45249(15) 0.1101(2) 0.0508(9) Uani 1 1 d . . . . .
H27 H 0.3671 0.4150 0.1031 0.061 Uiso 1 1 calc R . . . .
C26 C 0.4249(3) 0.47355(13) 0.1856(2) 0.0431(7) Uani 1 1 d . . . . .
H26 H 0.4319 0.4504 0.2304 0.052 Uiso 1 1 calc R . . . .
C3 C 0.2171(3) 0.88055(13) 0.35352(18) 0.0403(7) Uani 1 1 d . . . . .
H3 H 0.2094 0.9085 0.3899 0.048 Uiso 1 1 calc R . . . .
C33 C 0.7069(3) 0.49361(13) 0.3250(2) 0.0425(7) Uani 1 1 d . . . . .
H33A H 0.6863 0.4853 0.2681 0.064 Uiso 1 1 calc GR . . . .
H33B H 0.7457 0.4620 0.3545 0.064 Uiso 1 1 calc GR . . . .
H33C H 0.7607 0.5248 0.3347 0.064 Uiso 1 1 calc GR . . . .
C22 C 0.9647(2) 0.61701(15) 0.2062(2) 0.0459(8) Uani 1 1 d . . . . .
H22A H 0.9502 0.6307 0.1517 0.069 Uiso 1 1 calc GR . . . .
H22B H 1.0139 0.5842 0.2112 0.069 Uiso 1 1 calc GR . . . .
H22C H 1.0056 0.6449 0.2429 0.069 Uiso 1 1 calc GR . . . .
C4 C 0.1296(3) 0.84248(15) 0.3303(2) 0.0499(9) Uani 1 1 d . . . . .
H4 H 0.0602 0.8443 0.3501 0.060 Uiso 1 1 calc R . . . .
C40 C 0.5306(4) 0.63467(15) 0.6090(2) 0.0569(10) Uani 1 1 d . U . . .
H40A H 0.4536 0.6308 0.6223 0.085 Uiso 1 1 calc GR . . . .
H40B H 0.5935 0.6330 0.6576 0.085 Uiso 1 1 calc GR . . . .
H40C H 0.5412 0.6051 0.5732 0.085 Uiso 1 1 calc GR . . . .
C42 C 0.3388(6) 0.7006(4) 0.5050(3) 0.0453(15) Uani 0.734(10) 1 d . . P A 1
H42A H 0.3415 0.7278 0.5476 0.054 Uiso 0.734(10) 1 calc R . P A 1
H42B H 0.3043 0.6666 0.5203 0.054 Uiso 0.734(10) 1 calc R . P A 1
C41 C 0.2634(4) 0.7219(2) 0.4266(3) 0.0424(13) Uani 0.734(10) 1 d . . P A 1
H41A H 0.2489 0.6925 0.3874 0.064 Uiso 0.734(10) 1 calc GR . P A 1
H41B H 0.3050 0.7517 0.4072 0.064 Uiso 0.734(10) 1 calc GR . P A 1
H41C H 0.1878 0.7353 0.4350 0.064 Uiso 0.734(10) 1 calc GR . P A 1
Li1 Li 0.4977(5) 0.6865(2) 0.3946(3) 0.0398(12) Uani 1 1 d . . . . .
C37 C 0.2354(17) 0.6609(9) 0.4973(12) 0.091(7) Uani 0.266(10) 1 d . . P A 2
H37A H 0.2382 0.6272 0.4673 0.137 Uiso 0.266(10) 1 calc GR . P A 2
H37B H 0.1537 0.6741 0.4869 0.137 Uiso 0.266(10) 1 calc GR . P A 2
H37C H 0.2640 0.6536 0.5542 0.137 Uiso 0.266(10) 1 calc GR . P A 2
O1 O 0.4274(17) 0.6770(10) 0.4791(10) 0.062(5) Uani 0.266(10) 1 d . . P A 2
C38 C 0.3111(19) 0.7026(11) 0.4722(13) 0.056(6) Uani 0.266(10) 1 d . . P A 2
H38A H 0.2773 0.7140 0.4167 0.068 Uiso 0.266(10) 1 calc R . P A 2
H38B H 0.3181 0.7350 0.5069 0.068 Uiso 0.266(10) 1 calc R . P A 2
C39 C 0.5357(4) 0.68690(15) 0.56974(19) 0.0514(9) Uani 1 1 d . U . . .
H39A H 0.5188 0.7164 0.6045 0.062 Uiso 0.734(10) 1 calc R . P A 1
H39B H 0.6169 0.6925 0.5625 0.062 Uiso 0.734(10) 1 calc R . P A 1
H39C H 0.6151 0.6936 0.5599 0.062 Uiso 0.266(10) 1 calc R . P A 2
H39D H 0.5142 0.7174 0.6011 0.062 Uiso 0.266(10) 1 calc R . P A 2

loop_
_atom_site_aniso_label
_atom_site_aniso_U_11
_atom_site_aniso_U_22
_atom_site_aniso_U_33
_atom_site_aniso_U_23
_atom_site_aniso_U_13
_atom_site_aniso_U_12
Ni1 0.01865(14) 0.03154(18) 0.01612(14) -0.00204(12) 0.00028(11) -0.00399(13)
S1 0.0218(3) 0.0324(3) 0.0174(2) 0.0003(2) -0.0019(2) -0.0011(2)
P1 0.0178(3) 0.0397(4) 0.0193(3) 0.0004(3) 0.0006(2) -0.0051(3)
P2 0.0203(3) 0.0304(4) 0.0272(3) -0.0039(3) 0.0042(2) -0.0039(3)
Si1 0.0193(3) 0.0413(4) 0.0188(3) -0.0052(3) 0.0011(2) -0.0024(3)
O2 0.026(2) 0.0345(19) 0.022(2) 0.0023(15) 0.0070(16) -0.0030(14)
C7 0.0200(11) 0.0412(15) 0.0209(11) 0.0029(10) 0.0035(9) -0.0035(10)
C18 0.0227(11) 0.0379(14) 0.0208(11) -0.0028(10) 0.0030(9) 0.0020(10)
C13 0.0232(12) 0.0399(15) 0.0239(12) 0.0026(10) 0.0042(9) 0.0010(11)
C6 0.0222(11) 0.0375(15) 0.0231(11) 0.0038(10) 0.0034(9) -0.0018(10)
C00B 0.0263(12) 0.0308(14) 0.0246(12) 0.0015(10) 0.0002(10) -0.0003(10)
C8 0.0214(11) 0.0388(14) 0.0154(10) 0.0035(9) 0.0017(8) -0.0030(10)
C9 0.0196(11) 0.0484(17) 0.0202(11) 0.0008(11) 0.0027(9) 0.0000(11)
C14 0.0316(14) 0.0433(17) 0.0303(13) 0.0046(12) 0.0083(11) 0.0001(12)
C1 0.0241(12) 0.0373(15) 0.0321(13) 0.0086(11) 0.0066(10) -0.0004(11)
C30 0.0179(11) 0.0484(17) 0.0300(13) -0.0148(12) 0.0057(10) -0.0045(11)
C12 0.0183(11) 0.0581(19) 0.0286(13) -0.0020(12) 0.0033(10) 0.0039(12)
C35 0.0250(12) 0.0355(15) 0.0321(13) -0.0029(11) 0.0112(10) -0.0051(11)
C17 0.0331(14) 0.0343(15) 0.0234(12) -0.0037(10) 0.0001(10) 0.0052(11)
C24 0.0262(13) 0.0512(18) 0.0366(15) -0.0061(13) 0.0047(11) 0.0053(13)
C11 0.0198(12) 0.071(2) 0.0241(12) -0.0101(13) -0.0039(10) 0.0006(13)
C36 0.0207(12) 0.0554(19) 0.0410(15) 0.0004(14) 0.0103(11) 0.0031(12)
C23 0.0206(11) 0.0492(17) 0.0270(12) 0.0013(12) 0.0004(10) -0.0028(11)
C10 0.0232(12) 0.064(2) 0.0229(12) -0.0111(13) 0.0013(10) -0.0013(13)
C16 0.0453(16) 0.0369(15) 0.0216(12) 0.0048(11) 0.0036(11) 0.0109(13)
C34 0.0367(16) 0.0456(18) 0.0552(19) -0.0017(15) 0.0200(14) -0.0129(14)
C31 0.0373(15) 0.0380(16) 0.0398(16) 0.0115(13) 0.0032(12) 0.0008(13)
C25 0.0200(11) 0.0403(16) 0.0367(14) -0.0136(12) 0.0053(10) -0.0037(11)
C32 0.0304(13) 0.0273(14) 0.0420(15) 0.0010(11) 0.0083(12) -0.0046(11)
C15 0.0454(17) 0.0415(17) 0.0313(14) 0.0087(12) 0.0164(13) 0.0050(13)
C29 0.0263(13) 0.066(2) 0.0311(14) -0.0195(14) 0.0073(11) -0.0060(13)
C2 0.0318(14) 0.0303(14) 0.0356(14) 0.0057(11) -0.0029(11) -0.0029(11)
C20 0.0251(13) 0.0513(18) 0.0300(13) -0.0016(12) 0.0036(10) -0.0143(12)
C28 0.0304(15) 0.073(2) 0.0509(19) -0.0406(18) 0.0113(14) -0.0088(15)
C21 0.0400(17) 0.0444(19) 0.0525(19) -0.0053(15) 0.0052(14) -0.0161(14)
C19 0.0322(15) 0.067(2) 0.0324(15) -0.0028(14) -0.0021(12) -0.0206(15)
C5 0.0316(15) 0.052(2) 0.0493(18) -0.0153(15) 0.0160(13) -0.0125(14)
C27 0.0329(16) 0.047(2) 0.072(2) -0.0314(18) 0.0101(15) -0.0060(14)
C26 0.0316(15) 0.0418(18) 0.0548(19) -0.0126(15) 0.0077(13) -0.0039(13)
C3 0.0376(16) 0.0401(16) 0.0395(16) -0.0076(13) 0.0014(12) 0.0016(13)
C33 0.0382(16) 0.0392(17) 0.0505(18) 0.0056(14) 0.0111(14) 0.0101(13)
C22 0.0225(13) 0.064(2) 0.0508(18) 0.0028(16) 0.0083(13) -0.0009(14)
C4 0.0358(16) 0.061(2) 0.058(2) -0.0209(17) 0.0210(15) -0.0082(15)
C40 0.075(3) 0.057(2) 0.0400(18) 0.0052(16) 0.0147(18) 0.0067(19)
C42 0.032(3) 0.074(4) 0.033(3) 0.010(3) 0.014(3) 0.003(3)
C41 0.026(2) 0.071(3) 0.030(2) -0.001(2) 0.0043(17) 0.009(2)
Li1 0.039(3) 0.052(3) 0.029(2) 0.007(2) 0.009(2) 0.006(2)
C37 0.078(13) 0.129(19) 0.080(13) 0.010(12) 0.045(11) 0.018(12)
O1 0.043(9) 0.102(16) 0.033(6) -0.010(7) -0.007(5) 0.018(8)
C38 0.046(13) 0.074(12) 0.058(14) 0.009(14) 0.031(12) 0.013(10)
C39 0.072(2) 0.049(2) 0.0355(16) -0.0037(14) 0.0183(16) -0.0122(18)

loop_
_atom_type_symbol
_atom_type_description
_atom_type_scat_dispersion_real
_atom_type_scat_dispersion_imag
_atom_type_scat_source
C C 0.0033 0.0016 'International Tables Vol C Tables 4.2.6.8 and 6.1.1.4'
H H 0.0000 0.0000 'International Tables Vol C Tables 4.2.6.8 and 6.1.1.4'
Li Li -0.0003 0.0001 'International Tables Vol C Tables 4.2.6.8 and 6.1.1.4'
Ni Ni 0.3393 1.1124 'International Tables Vol C Tables 4.2.6.8 and 6.1.1.4'
O O 0.0106 0.0060 'International Tables Vol C Tables 4.2.6.8 and 6.1.1.4'
P P 0.1023 0.0942 'International Tables Vol C Tables 4.2.6.8 and 6.1.1.4'
S S 0.1246 0.1234 'International Tables Vol C Tables 4.2.6.8 and 6.1.1.4'
Si Si 0.0817 0.0704 'International Tables Vol C Tables 4.2.6.8 and 6.1.1.4'

loop_
_geom_angle_atom_site_label_1
_geom_angle_atom_site_label_2
_geom_angle_atom_site_label_3
_geom_angle
_geom_angle_site_symmetry_1
_geom_angle_site_symmetry_3
_geom_angle_publ_flag
P1 Ni1 S1 103.40(3) . . ?
P2 Ni1 S1 123.74(3) . . ?
P2 Ni1 P1 128.38(3) . . ?
P2 Ni1 Si1 83.95(3) . . ?
Si1 Ni1 S1 79.99(3) . . ?
Si1 Ni1 P1 84.85(3) . . ?
C00B Ni1 S1 95.74(8) . . ?
C00B Ni1 P1 99.15(8) . . ?
C00B Ni1 P2 96.07(8) . . ?
C00B Ni1 Si1 174.77(8) . . ?
C8 S1 Ni1 109.41(9) . . ?
C8 S1 Li1 120.41(16) . . ?
Li1 S1 Ni1 69.10(13) . . ?
C13 P1 Ni1 111.62(8) . . ?
C13 P1 C23 100.74(12) . . ?
C13 P1 C20 102.36(13) . . ?
C23 P1 Ni1 116.36(9) . . ?
C20 P1 Ni1 120.56(10) . . ?
C20 P1 C23 102.56(13) . . ?
C35 P2 Ni1 116.04(9) . . ?
C25 P2 Ni1 113.00(10) . . ?
C25 P2 C35 102.74(12) . . ?
C25 P2 C32 101.05(13) . . ?
C32 P2 Ni1 121.31(9) . . ?
C32 P2 C35 100.02(12) . . ?
C18 Si1 Ni1 110.68(8) . . ?
C18 Si1 C9 107.21(12) . . ?
C9 Si1 Ni1 111.18(8) . . ?
C30 Si1 Ni1 110.14(9) . . ?
C30 Si1 C18 110.13(12) . . ?
C30 Si1 C9 107.42(12) . . ?
C42 O2 Li1 125.3(4) . . ?
C42 O2 C39 110.1(4) . . ?
C39 O2 Li1 124.6(4) . . ?
C8 C7 C6 124.6(2) . . ?
C12 C7 C6 117.3(2) . . ?
C12 C7 C8 118.1(2) . . ?
C13 C18 Si1 115.68(18) . . ?
C17 C18 Si1 125.8(2) . . ?
C17 C18 C13 118.5(2) . . ?
C18 C13 P1 114.86(19) . . ?
C14 C13 P1 124.9(2) . . ?
C14 C13 C18 120.1(2) . . ?
C1 C6 C7 123.2(2) . . ?
C5 C6 C7 119.8(2) . . ?
C5 C6 C1 117.0(3) . . ?
Ni1 C00B H00A 109.5 . . ?
Ni1 C00B H00B 109.5 . . ?
Ni1 C00B H00C 109.5 . . ?
H00A C00B H00B 109.5 . . ?
H00A C00B H00C 109.5 . . ?
H00B C00B H00C 109.5 . . ?
C7 C8 S1 123.83(19) . . ?
C9 C8 S1 115.99(19) . . ?
C9 C8 C7 120.2(2) . . ?
C8 C9 Si1 113.89(18) . . ?
C10 C9 Si1 126.6(2) . . ?
C10 C9 C8 119.5(2) . . ?
C13 C14 H14 120.1 . . ?
C15 C14 C13 119.7(3) . . ?
C15 C14 H14 120.1 . . ?
C6 C1 H1 119.5 . . ?
C2 C1 C6 121.0(3) . . ?
C2 C1 H1 119.5 . . ?
C25 C30 Si1 114.20(19) . . ?
C29 C30 Si1 127.5(2) . . ?
C29 C30 C25 118.3(3) . . ?
C7 C12 H12 119.1 . . ?
C11 C12 C7 121.8(3) . . ?
C11 C12 H12 119.1 . . ?
P2 C35 H35 107.0 . . ?
C36 C35 P2 110.05(18) . . ?
C36 C35 H35 107.0 . . ?
C34 C35 P2 116.4(2) . . ?
C34 C35 H35 107.0 . . ?
C34 C35 C36 109.0(2) . . ?
C18 C17 H17 119.4 . . ?
C16 C17 C18 121.3(3) . . ?
C16 C17 H17 119.4 . . ?
H24A C24 H24B 109.5 . . ?
H24A C24 H24C 109.5 . . ?
H24B C24 H24C 109.5 . . ?
C23 C24 H24A 109.5 . . ?
C23 C24 H24B 109.5 . . ?
C23 C24 H24C 109.5 . . ?
C12 C11 H11 120.1 . . ?
C10 C11 C12 119.7(2) . . ?
C10 C11 H11 120.1 . . ?
C35 C36 H36A 109.5 . . ?
C35 C36 H36B 109.5 . . ?
C35 C36 H36C 109.5 . . ?
H36A C36 H36B 109.5 . . ?
H36A C36 H36C 109.5 . . ?
H36B C36 H36C 109.5 . . ?
P1 C23 H23 106.8 . . ?
C24 C23 P1 109.23(18) . . ?
C24 C23 H23 106.8 . . ?
C24 C23 C22 109.0(2) . . ?
C22 C23 P1 117.7(2) . . ?
C22 C23 H23 106.8 . . ?
C9 C10 H10 119.7 . . ?
C11 C10 C9 120.7(3) . . ?
C11 C10 H10 119.6 . . ?
C17 C16 H16 120.1 . . ?
C17 C16 C15 119.7(2) . . ?
C15 C16 H16 120.1 . . ?
C35 C34 H34A 109.5 . . ?
C35 C34 H34B 109.5 . . ?
C35 C34 H34C 109.5 . . ?
H34A C34 H34B 109.5 . . ?
H34A C34 H34C 109.5 . . ?
H34B C34 H34C 109.5 . . ?
H31A C31 H31B 109.5 . . ?
H31A C31 H31C 109.5 . . ?
H31B C31 H31C 109.5 . . ?
C32 C31 H31A 109.5 . . ?
C32 C31 H31B 109.5 . . ?
C32 C31 H31C 109.5 . . ?
C30 C25 P2 113.8(2) . . ?
C26 C25 P2 126.3(2) . . ?
C26 C25 C30 119.9(3) . . ?
P2 C32 H32 106.6 . . ?
C31 C32 P2 114.4(2) . . ?
C31 C32 H32 106.6 . . ?
C33 C32 P2 112.1(2) . . ?
C33 C32 C31 110.0(2) . . ?
C33 C32 H32 106.6 . . ?
C14 C15 C16 120.6(3) . . ?
C14 C15 H15 119.7 . . ?
C16 C15 H15 119.7 . . ?
C30 C29 H29 119.6 . . ?
C28 C29 C30 120.7(3) . . ?
C28 C29 H29 119.6 . . ?
C1 C2 H2 119.7 . . ?
C1 C2 C3 120.7(3) . . ?
C3 C2 H2 119.7 . . ?
P1 C20 H20 107.4 . . ?
C21 C20 P1 111.39(19) . . ?
C21 C20 H20 107.4 . . ?
C19 C20 P1 112.5(2) . . ?
C19 C20 H20 107.4 . . ?
C19 C20 C21 110.5(3) . . ?
C29 C28 H28 119.7 . . ?
C29 C28 C27 120.5(3) . . ?
C27 C28 H28 119.7 . . ?
C20 C21 H21A 109.5 . . ?
C20 C21 H21B 109.5 . . ?
C20 C21 H21C 109.5 . . ?
H21A C21 H21B 109.5 . . ?
H21A C21 H21C 109.5 . . ?
H21B C21 H21C 109.5 . . ?
C20 C19 H19A 109.5 . . ?
C20 C19 H19B 109.5 . . ?
C20 C19 H19C 109.5 . . ?
H19A C19 H19B 109.5 . . ?
H19A C19 H19C 109.5 . . ?
H19B C19 H19C 109.5 . . ?
C6 C5 H5 118.9 . . ?
C4 C5 C6 122.2(3) . . ?
C4 C5 H5 118.9 . . ?
C28 C27 H27 120.0 . . ?
C26 C27 C28 119.9(3) . . ?
C26 C27 H27 120.0 . . ?
C25 C26 H26 119.7 . . ?
C27 C26 C25 120.6(3) . . ?
C27 C26 H26 119.7 . . ?
C2 C3 H3 120.6 . . ?
C4 C3 C2 118.7(3) . . ?
C4 C3 H3 120.6 . . ?
C32 C33 H33A 109.5 . . ?
C32 C33 H33B 109.5 . . ?
C32 C33 H33C 109.5 . . ?
H33A C33 H33B 109.5 . . ?
H33A C33 H33C 109.5 . . ?
H33B C33 H33C 109.5 . . ?
C23 C22 H22A 109.5 . . ?
C23 C22 H22B 109.5 . . ?
C23 C22 H22C 109.5 . . ?
H22A C22 H22B 109.5 . . ?
H22A C22 H22C 109.5 . . ?
H22B C22 H22C 109.5 . . ?
C5 C4 H4 119.8 . . ?
C3 C4 C5 120.4(3) . . ?
C3 C4 H4 119.8 . . ?
H40A C40 H40B 109.5 . . ?
H40A C40 H40C 109.5 . . ?
H40B C40 H40C 109.5 . . ?
C39 C40 H40A 109.5 . . ?
C39 C40 H40B 109.5 . . ?
C39 C40 H40C 109.5 . . ?
O2 C42 H42A 110.0 . . ?
O2 C42 H42B 110.0 . . ?
O2 C42 C41 108.3(5) . . ?
H42A C42 H42B 108.4 . . ?
C41 C42 H42A 110.0 . . ?
C41 C42 H42B 110.0 . . ?
C42 C41 H41A 109.5 . . ?
C42 C41 H41B 109.5 . . ?
C42 C41 H41C 109.5 . . ?
H41A C41 H41B 109.5 . . ?
H41A C41 H41C 109.5 . . ?
H41B C41 H41C 109.5 . . ?
O2 Li1 S1 147.0(3) . . ?
O1 Li1 S1 146.4(7) . . ?
H37A C37 H37B 109.5 . . ?
H37A C37 H37C 109.5 . . ?
H37B C37 H37C 109.5 . . ?
C38 C37 H37A 109.5 . . ?
C38 C37 H37B 109.5 . . ?
C38 C37 H37C 109.5 . . ?
C38 O1 Li1 116.6(15) . . ?
C38 O1 C39 117.5(15) . . ?
C39 O1 Li1 109.1(11) . . ?
C37 C38 H38A 110.5 . . ?
C37 C38 H38B 110.5 . . ?
O1 C38 C37 106.1(19) . . ?
O1 C38 H38A 110.5 . . ?
O1 C38 H38B 110.5 . . ?
H38A C38 H38B 108.7 . . ?
O2 C39 C40 113.1(3) . . ?
O2 C39 H39A 109.0 . . ?
O2 C39 H39B 109.0 . . ?
C40 C39 O1 101.1(8) . . ?
C40 C39 H39A 109.0 . . ?
C40 C39 H39B 109.0 . . ?
C40 C39 H39C 111.6 . . ?
C40 C39 H39D 111.6 . . ?
O1 C39 H39C 111.6 . . ?
O1 C39 H39D 111.6 . . ?
H39A C39 H39B 107.8 . . ?
H39C C39 H39D 109.4 . . ?

loop_
_geom_bond_atom_site_label_1
_geom_bond_atom_site_label_2
_geom_bond_distance
_geom_bond_site_symmetry_2
_geom_bond_publ_flag
Ni1 S1 2.3760(7) . ?
Ni1 P1 2.2367(7) . ?
Ni1 P2 2.1662(8) . ?
Ni1 Si1 2.2092(7) . ?
Ni1 C00B 2.062(2) . ?
S1 C8 1.777(2) . ?
S1 Li1 2.328(5) . ?
P1 C13 1.838(3) . ?
P1 C23 1.873(3) . ?
P1 C20 1.859(3) . ?
P2 C35 1.877(3) . ?
P2 C25 1.842(3) . ?
P2 C32 1.867(3) . ?
Si1 C18 1.887(3) . ?
Si1 C9 1.887(3) . ?
Si1 C30 1.882(3) . ?
O2 C42 1.421(10) . ?
O2 Li1 1.914(7) . ?
O2 C39 1.421(6) . ?
C7 C6 1.487(4) . ?
C7 C8 1.407(4) . ?
C7 C12 1.405(3) . ?
C18 C13 1.406(3) . ?
C18 C17 1.396(3) . ?
C13 C14 1.405(4) . ?
C6 C1 1.393(4) . ?
C6 C5 1.391(4) . ?
C00B H00A 0.9800 . ?
C00B H00B 0.9800 . ?
C00B H00C 0.9800 . ?
C8 C9 1.404(4) . ?
C9 C10 1.399(3) . ?
C14 H14 0.9500 . ?
C14 C15 1.385(4) . ?
C1 H1 0.9500 . ?
C1 C2 1.390(4) . ?
C30 C25 1.411(4) . ?
C30 C29 1.410(4) . ?
C12 H12 0.9500 . ?
C12 C11 1.378(4) . ?
C35 H35 1.0000 . ?
C35 C36 1.531(4) . ?
C35 C34 1.525(4) . ?
C17 H17 0.9500 . ?
C17 C16 1.384(4) . ?
C24 H24A 0.9800 . ?
C24 H24B 0.9800 . ?
C24 H24C 0.9800 . ?
C24 C23 1.526(4) . ?
C11 H11 0.9500 . ?
C11 C10 1.377(4) . ?
C36 H36A 0.9800 . ?
C36 H36B 0.9800 . ?
C36 H36C 0.9800 . ?
C23 H23 1.0000 . ?
C23 C22 1.527(4) . ?
C10 H10 0.9500 . ?
C16 H16 0.9500 . ?
C16 C15 1.386(4) . ?
C34 H34A 0.9800 . ?
C34 H34B 0.9800 . ?
C34 H34C 0.9800 . ?
C31 H31A 0.9800 . ?
C31 H31B 0.9800 . ?
C31 H31C 0.9800 . ?
C31 C32 1.530(4) . ?
C25 C26 1.396(4) . ?
C32 H32 1.0000 . ?
C32 C33 1.524(4) . ?
C15 H15 0.9500 . ?
C29 H29 0.9500 . ?
C29 C28 1.376(5) . ?
C2 H2 0.9500 . ?
C2 C3 1.391(4) . ?
C20 H20 1.0000 . ?
C20 C21 1.528(5) . ?
C20 C19 1.527(4) . ?
C28 H28 0.9500 . ?
C28 C27 1.388(5) . ?
C21 H21A 0.9800 . ?
C21 H21B 0.9800 . ?
C21 H21C 0.9800 . ?
C19 H19A 0.9800 . ?
C19 H19B 0.9800 . ?
C19 H19C 0.9800 . ?
C5 H5 0.9500 . ?
C5 C4 1.381(4) . ?
C27 H27 0.9500 . ?
C27 C26 1.380(5) . ?
C26 H26 0.9500 . ?
C3 H3 0.9500 . ?
C3 C4 1.372(4) . ?
C33 H33A 0.9800 . ?
C33 H33B 0.9800 . ?
C33 H33C 0.9800 . ?
C22 H22A 0.9800 . ?
C22 H22B 0.9800 . ?
C22 H22C 0.9800 . ?
C4 H4 0.9500 . ?
C40 H40A 0.9800 . ?
C40 H40B 0.9800 . ?
C40 H40C 0.9800 . ?
C40 C39 1.460(5) . ?
C42 H42A 0.9900 . ?
C42 H42B 0.9900 . ?
C42 C41 1.527(7) . ?
C41 H41A 0.9800 . ?
C41 H41B 0.9800 . ?
C41 H41C 0.9800 . ?
Li1 O1 1.85(2) . ?
C37 H37A 0.9800 . ?
C37 H37B 0.9800 . ?
C37 H37C 0.9800 . ?
C37 C38 1.48(3) . ?
O1 C38 1.47(3) . ?
O1 C39 1.786(16) . ?
C38 H38A 0.9900 . ?
C38 H38B 0.9900 . ?
C39 H39A 0.9900 . ?
C39 H39B 0.9900 . ?
C39 H39C 0.9900 . ?
C39 H39D 0.9900 . ?

loop_
_smtbx_masks_void_nr
_smtbx_masks_void_average_x
_smtbx_masks_void_average_y
_smtbx_masks_void_average_z
_smtbx_masks_void_volume
_smtbx_masks_void_count_electrons
_smtbx_masks_void_content
1 0.000 0.000 -0.930 605.8 129.2 ?
2 0.000 0.500 -0.689 605.8 129.2 ?
